data_4332372
loop_
_publ_author_name
'Porter, Robin M.'
'Danopoulos, Andreas A.'
'Reid, Gillian'

_publ_section_title
;
 Titanium(IV) and Zirconium(IV) Amido Complexes Derived from the Azaoxa
 Macrocycle 3,3-Dimethyl-1,5-diaza-8-oxacyclodecane
;
_journal_issue 16
_journal_name_full 'Inorganic Chemistry'
_journal_page_first 6516
_journal_page_last 6522
_journal_paper_doi 10.1021/ic060302n
_journal_volume 45
_journal_year 2006
_chemical_formula_moiety 'C11 H25 Cl2 N3 O Ti'
_chemical_formula_sum 'C11 H25 Cl2 N3 O Ti'
_chemical_formula_weight 334.14
_chemical_name_systematic
;
 ?
;
_space_group_IT_number 14
_symmetry_cell_setting monoclinic
_symmetry_space_group_name_Hall '-P 2ybc'
_symmetry_space_group_name_H-M 'P 1 21/c 1'
_atom_sites_solution_hydrogens geom
_atom_sites_solution_primary direct
_atom_sites_solution_secondary difmap
_audit_creation_method SHELXL-97
_cell_angle_alpha 90.00
_cell_angle_beta 96.639(6)
_cell_angle_gamma 90.00
_cell_formula_units_Z 4
_cell_length_a 11.5966(9)
_cell_length_b 9.8494(6)
_cell_length_c 13.8793(9)
_cell_measurement_reflns_used 3570
_cell_measurement_temperature 120(2)
_cell_measurement_theta_max 27.48
_cell_measurement_theta_min 2.91
_cell_volume 1574.66(19)
_computing_cell_refinement 'DENZO (Otwinowski & Minor, 1997) & COLLECT (Hooft, R.W.W., 1998)'
_computing_data_collection 'COLLECT (Hooft, R.W.W., 1998)'
_computing_data_reduction 'DENZO (Otwinowski & Minor, 1997) & COLLECT (Hooft, R.W.W., 1998)'
_computing_molecular_graphics 'ORTEP-3 (Farrugia, 1997)'
_computing_publication_material
;
PLATON (Spek, 2003)
ENCIFER (Allen, 2004)
;
_computing_structure_refinement 'SHELXL-97 (Sheldrick, 1997)'
_computing_structure_solution 'SIR-92 (Altomare, 1992)'
_diffrn_ambient_temperature 120(2)
_diffrn_detector_area_resol_mean 9.091
_diffrn_measured_fraction_theta_full 0.987
_diffrn_measured_fraction_theta_max 0.987
_diffrn_measurement_device_type 'Bruker-Nonius 95mm CCD camera on \k-goniostat'
_diffrn_measurement_method '\f & \w scans'
_diffrn_radiation_monochromator '10cm confocal mirrors'
_diffrn_radiation_source 'Bruker-Nonius FR591 rotating anode'
_diffrn_radiation_type MoK\a
_diffrn_radiation_wavelength 0.71073
_diffrn_reflns_av_R_equivalents 0.0578
_diffrn_reflns_av_sigmaI/netI 0.0620
_diffrn_reflns_limit_h_max 14
_diffrn_reflns_limit_h_min -15
_diffrn_reflns_limit_k_max 12
_diffrn_reflns_limit_k_min -12
_diffrn_reflns_limit_l_max 18
_diffrn_reflns_limit_l_min -17
_diffrn_reflns_number 13660
_diffrn_reflns_theta_full 27.68
_diffrn_reflns_theta_max 27.68
_diffrn_reflns_theta_min 2.96
_diffrn_standards_number 0
_exptl_absorpt_coefficient_mu 0.876
_exptl_absorpt_correction_T_max 0.9827
_exptl_absorpt_correction_T_min 0.6739
_exptl_absorpt_correction_type multi-scan
_exptl_absorpt_process_details 'SADABS V2.10 (Sheldrick, G.M., 2003)'
_exptl_crystal_colour orange
_exptl_crystal_density_diffrn 1.409
_exptl_crystal_density_method 'not measured'
_exptl_crystal_description prism
_exptl_crystal_F_000 704
_exptl_crystal_size_max 0.08
_exptl_crystal_size_mid 0.08
_exptl_crystal_size_min 0.02
_refine_diff_density_max 0.373
_refine_diff_density_min -0.332
_refine_diff_density_rms 0.080
_refine_ls_extinction_method none
_refine_ls_goodness_of_fit_ref 1.038
_refine_ls_hydrogen_treatment constr
_refine_ls_matrix_type full
_refine_ls_number_parameters 171
_refine_ls_number_reflns 3624
_refine_ls_number_restraints 1
_refine_ls_restrained_S_all 1.038
_refine_ls_R_factor_all 0.0652
_refine_ls_R_factor_gt 0.0420
_refine_ls_shift/su_max 0.001
_refine_ls_shift/su_mean 0.000
_refine_ls_structure_factor_coef Fsqd
_refine_ls_weighting_details 'calc w=1/[\s^2^(Fo^2^)+(0.0345P)^2^+0.6947P] where P=(Fo^2^+2Fc^2^)/3'
_refine_ls_weighting_scheme calc
_refine_ls_wR_factor_gt 0.0856
_refine_ls_wR_factor_ref 0.0933
_reflns_number_gt 2743
_reflns_number_total 3624
_reflns_threshold_expression >2sigma(I)
_cod_data_source_file ic060302nsup1.cif
_cod_data_source_block Ti[(O(HN)N](NMe2)Cl2
_cod_original_sg_symbol_H-M 'P 21/c'
_cod_database_code 4332372

loop_
_symmetry_equiv_pos_as_xyz
'x, y, z'
'-x, y+1/2, -z+1/2'
'-x, -y, -z'
'x, -y-1/2, z-1/2'

loop_
_atom_site_label
_atom_site_type_symbol
_atom_site_fract_x
_atom_site_fract_y
_atom_site_fract_z
_atom_site_U_iso_or_equiv
_atom_site_adp_type
_atom_site_occupancy
_atom_site_symmetry_multiplicity
_atom_site_calc_flag
_atom_site_refinement_flags
C1 C 0.6922(2) 0.0483(3) 0.64635(17) 0.0232(6) Uani 1 1 d .
H1A H 0.6631 0.1403 0.6281 0.028 Uiso 1 1 calc R
H1B H 0.6437 -0.0184 0.6066 0.028 Uiso 1 1 calc R
C2 C 0.8178(2) 0.0354(3) 0.62548(17) 0.0231(6) Uani 1 1 d .
H2A H 0.8357 -0.0604 0.6117 0.028 Uiso 1 1 calc R
H2B H 0.8306 0.0908 0.5682 0.028 Uiso 1 1 calc R
C3 C 0.9912(2) -0.0053(3) 0.73714(18) 0.0219(6) Uani 1 1 d .
H3A H 1.0512 0.0440 0.7801 0.026 Uiso 1 1 calc R
H3B H 1.0256 -0.0337 0.6782 0.026 Uiso 1 1 calc R
C4 C 0.9518(2) -0.1290(3) 0.78906(18) 0.0213(6) Uani 1 1 d .
H4A H 0.9111 -0.1922 0.7411 0.026 Uiso 1 1 calc R
H4B H 1.0204 -0.1767 0.8222 0.026 Uiso 1 1 calc R
C5 C 0.7873(2) -0.2000(3) 0.87873(18) 0.0206(5) Uani 1 1 d .
H5A H 0.7585 -0.1815 0.9418 0.025 Uiso 1 1 calc R
H5B H 0.8303 -0.2870 0.8855 0.025 Uiso 1 1 calc R
C6 C 0.6807(2) -0.2210(3) 0.80271(18) 0.0206(6) Uani 1 1 d .
C7 C 0.6127(2) -0.0890(3) 0.77713(18) 0.0203(6) Uani 1 1 d .
H7A H 0.5513 -0.1083 0.7233 0.024 Uiso 1 1 calc R
H7B H 0.5739 -0.0613 0.8339 0.024 Uiso 1 1 calc R
C8 C 0.5999(2) -0.3163(3) 0.8513(2) 0.0284(6) Uani 1 1 d .
H8A H 0.5285 -0.3313 0.8075 0.043 Uiso 1 1 calc R
H8B H 0.5806 -0.2750 0.9117 0.043 Uiso 1 1 calc R
H8C H 0.6390 -0.4033 0.8659 0.043 Uiso 1 1 calc R
C9 C 0.7080(2) -0.2933(3) 0.71025(18) 0.0243(6) Uani 1 1 d .
H9A H 0.7572 -0.3725 0.7277 0.037 Uiso 1 1 calc R
H9B H 0.7487 -0.2308 0.6709 0.037 Uiso 1 1 calc R
H9C H 0.6354 -0.3231 0.6730 0.037 Uiso 1 1 calc R
C10 C 0.7571(2) 0.0650(3) 1.04510(17) 0.0281(6) Uani 1 1 d .
H10A H 0.7702 0.1461 1.0858 0.042 Uiso 1 1 calc R
H10B H 0.8306 0.0162 1.0438 0.042 Uiso 1 1 calc R
H10C H 0.7008 0.0057 1.0718 0.042 Uiso 1 1 calc R
C11 C 0.5968(2) 0.1631(3) 0.94267(19) 0.0242(6) Uani 1 1 d .
H11A H 0.5453 0.1005 0.9722 0.036 Uiso 1 1 calc R
H11B H 0.5665 0.1786 0.8747 0.036 Uiso 1 1 calc R
H11C H 0.6005 0.2497 0.9777 0.036 Uiso 1 1 calc R
N1 N 0.68199(17) 0.0245(2) 0.74907(14) 0.0180(4) Uani 1 1 d .
N2 N 0.87253(18) -0.0905(2) 0.86169(15) 0.0174(4) Uani 1 1 d D
N3 N 0.71249(17) 0.1046(2) 0.94772(14) 0.0175(4) Uani 1 1 d .
O O 0.89263(14) 0.08277(17) 0.71046(11) 0.0188(4) Uani 1 1 d .
Cl1 Cl 0.97842(5) 0.19275(6) 0.92771(4) 0.02095(15) Uani 1 1 d .
Cl2 Cl 0.74558(5) 0.33421(6) 0.78594(4) 0.02146(16) Uani 1 1 d .
Ti Ti 0.79473(4) 0.11344(4) 0.83879(3) 0.01491(12) Uani 1 1 d .
H12 H 0.912(2) -0.083(2) 0.9181(13) 0.015(7) Uiso 1 1 d D

loop_
_atom_site_aniso_label
_atom_site_aniso_U_11
_atom_site_aniso_U_22
_atom_site_aniso_U_33
_atom_site_aniso_U_23
_atom_site_aniso_U_13
_atom_site_aniso_U_12
C1 0.0220(14) 0.0280(16) 0.0183(13) -0.0009(11) -0.0030(11) 0.0032(11)
C2 0.0236(14) 0.0260(16) 0.0196(13) -0.0020(11) 0.0025(11) 0.0030(11)
C3 0.0142(12) 0.0229(14) 0.0290(14) -0.0025(12) 0.0045(11) 0.0021(11)
C4 0.0135(12) 0.0211(14) 0.0290(14) -0.0042(11) 0.0018(10) 0.0045(10)
C5 0.0183(13) 0.0157(14) 0.0275(13) 0.0011(11) 0.0020(10) -0.0006(10)
C6 0.0143(12) 0.0189(14) 0.0285(14) -0.0012(11) 0.0020(10) -0.0007(10)
C7 0.0135(12) 0.0200(14) 0.0270(13) -0.0050(11) 0.0004(10) -0.0001(10)
C8 0.0211(14) 0.0216(15) 0.0431(17) -0.0047(13) 0.0063(12) -0.0055(11)
C9 0.0188(13) 0.0211(15) 0.0323(15) -0.0094(12) -0.0006(11) -0.0013(11)
C10 0.0288(15) 0.0337(17) 0.0217(14) 0.0045(12) 0.0031(12) 0.0011(13)
C11 0.0205(14) 0.0275(16) 0.0256(14) -0.0035(12) 0.0066(11) 0.0012(11)
N1 0.0157(10) 0.0181(12) 0.0195(10) -0.0015(9) -0.0002(8) -0.0001(9)
N2 0.0136(10) 0.0149(11) 0.0227(11) -0.0023(9) -0.0024(9) -0.0018(8)
N3 0.0167(11) 0.0150(11) 0.0206(10) -0.0021(9) 0.0007(8) 0.0004(8)
O 0.0160(9) 0.0198(10) 0.0206(9) -0.0004(7) 0.0023(7) 0.0025(7)
Cl1 0.0172(3) 0.0202(3) 0.0242(3) 0.0003(3) -0.0032(2) -0.0025(3)
Cl2 0.0215(3) 0.0170(3) 0.0257(3) 0.0036(3) 0.0019(3) 0.0026(2)
Ti 0.0137(2) 0.0139(2) 0.0170(2) 0.00004(18) 0.00109(17) 0.00001(17)

loop_
_atom_type_symbol
_atom_type_description
_atom_type_scat_dispersion_real
_atom_type_scat_dispersion_imag
_atom_type_scat_source
C C 0.0033 0.0016 'International Tables Vol C Tables 4.2.6.8 and 6.1.1.4'
H H 0.0000 0.0000 'International Tables Vol C Tables 4.2.6.8 and 6.1.1.4'
N N 0.0061 0.0033 'International Tables Vol C Tables 4.2.6.8 and 6.1.1.4'
O O 0.0106 0.0060 'International Tables Vol C Tables 4.2.6.8 and 6.1.1.4'
Cl Cl 0.1484 0.1585 'International Tables Vol C Tables 4.2.6.8 and 6.1.1.4'
Ti Ti 0.2776 0.4457 'International Tables Vol C Tables 4.2.6.8 and 6.1.1.4'

loop_
_geom_angle_atom_site_label_1
_geom_angle_atom_site_label_2
_geom_angle_atom_site_label_3
_geom_angle
N1 C1 C2 111.0(2)
N1 C1 H1A 109.4
C2 C1 H1A 109.4
N1 C1 H1B 109.4
C2 C1 H1B 109.4
H1A C1 H1B 108.0
O C2 C1 108.22(18)
O C2 H2A 110.1
C1 C2 H2A 110.1
O C2 H2B 110.1
C1 C2 H2B 110.1
H2A C2 H2B 108.4
O C3 C4 109.33(19)
O C3 H3A 109.8
C4 C3 H3A 109.8
O C3 H3B 109.8
C4 C3 H3B 109.8
H3A C3 H3B 108.3
N2 C4 C3 111.2(2)
N2 C4 H4A 109.4
C3 C4 H4A 109.4
N2 C4 H4B 109.4
C3 C4 H4B 109.4
H4A C4 H4B 108.0
N2 C5 C6 118.6(2)
N2 C5 H5A 107.7
C6 C5 H5A 107.7
N2 C5 H5B 107.7
C6 C5 H5B 107.7
H5A C5 H5B 107.1
C9 C6 C8 106.2(2)
C9 C6 C7 110.4(2)
C8 C6 C7 107.1(2)
C9 C6 C5 114.1(2)
C8 C6 C5 105.2(2)
C7 C6 C5 113.1(2)
N1 C7 C6 115.2(2)
N1 C7 H7A 108.5
C6 C7 H7A 108.5
N1 C7 H7B 108.5
C6 C7 H7B 108.5
H7A C7 H7B 107.5
C6 C8 H8A 109.5
C6 C8 H8B 109.5
H8A C8 H8B 109.5
C6 C8 H8C 109.5
H8A C8 H8C 109.5
H8B C8 H8C 109.5
C6 C9 H9A 109.5
C6 C9 H9B 109.5
H9A C9 H9B 109.5
C6 C9 H9C 109.5
H9A C9 H9C 109.5
H9B C9 H9C 109.5
N3 C10 H10A 109.5
N3 C10 H10B 109.5
H10A C10 H10B 109.5
N3 C10 H10C 109.5
H10A C10 H10C 109.5
H10B C10 H10C 109.5
N3 C11 H11A 109.5
N3 C11 H11B 109.5
H11A C11 H11B 109.5
N3 C11 H11C 109.5
H11A C11 H11C 109.5
H11B C11 H11C 109.5
C7 N1 C1 119.5(2)
C7 N1 Ti 122.34(16)
C1 N1 Ti 115.82(16)
C4 N2 C5 113.13(19)
C4 N2 Ti 114.07(15)
C5 N2 Ti 114.25(15)
C4 N2 H12 109.2(17)
C5 N2 H12 102.3(16)
Ti N2 H12 102.4(17)
C10 N3 C11 112.4(2)
C10 N3 Ti 127.22(17)
C11 N3 Ti 119.58(16)
C3 O C2 113.17(18)
C3 O Ti 109.57(13)
C2 O Ti 112.16(13)
N3 Ti N1 97.49(9)
N3 Ti N2 94.52(8)
N1 Ti N2 85.07(8)
N3 Ti O 169.59(8)
N1 Ti O 77.96(7)
N2 Ti O 75.86(7)
N3 Ti Cl2 99.62(6)
N1 Ti Cl2 95.63(6)
N2 Ti Cl2 165.62(6)
O Ti Cl2 90.20(5)
N3 Ti Cl1 95.83(6)
N1 Ti Cl1 163.57(6)
N2 Ti Cl1 84.33(6)
O Ti Cl1 87.29(5)
Cl2 Ti Cl1 91.58(3)

loop_
_geom_bond_atom_site_label_1
_geom_bond_atom_site_label_2
_geom_bond_distance
C1 N1 1.463(3)
C1 C2 1.523(3)
C1 H1A 0.9900
C1 H1B 0.9900
C2 O 1.458(3)
C2 H2A 0.9900
C2 H2B 0.9900
C3 O 1.449(3)
C3 C4 1.513(3)
C3 H3A 0.9900
C3 H3B 0.9900
C4 N2 1.489(3)
C4 H4A 0.9900
C4 H4B 0.9900
C5 N2 1.500(3)
C5 C6 1.544(3)
C5 H5A 0.9900
C5 H5B 0.9900
C6 C9 1.532(3)
C6 C8 1.536(3)
C6 C7 1.541(3)
C7 N1 1.456(3)
C7 H7A 0.9900
C7 H7B 0.9900
C8 H8A 0.9800
C8 H8B 0.9800
C8 H8C 0.9800
C9 H9A 0.9800
C9 H9B 0.9800
C9 H9C 0.9800
C10 N3 1.444(3)
C10 H10A 0.9800
C10 H10B 0.9800
C10 H10C 0.9800
C11 N3 1.455(3)
C11 H11A 0.9800
C11 H11B 0.9800
C11 H11C 0.9800
N1 Ti 1.911(2)
N2 Ti 2.210(2)
N2 H12 0.864(16)
N3 Ti 1.8804(19)
O Ti 2.2407(16)
Cl1 Ti 2.4622(7)
Cl2 Ti 2.3441(7)

loop_
_geom_torsion_atom_site_label_1
_geom_torsion_atom_site_label_2
_geom_torsion_atom_site_label_3
_geom_torsion_atom_site_label_4
_geom_torsion
N1 C1 C2 O -33.2(3)
O C3 C4 N2 -44.3(3)
N2 C5 C6 C9 75.8(3)
N2 C5 C6 C8 -168.2(2)
N2 C5 C6 C7 -51.5(3)
C9 C6 C7 N1 -77.1(3)
C8 C6 C7 N1 167.6(2)
C5 C6 C7 N1 52.1(3)
C6 C7 N1 C1 93.8(3)
C6 C7 N1 Ti -68.1(3)
C2 C1 N1 C7 -117.9(2)
C2 C1 N1 Ti 45.2(3)
C3 C4 N2 C5 151.4(2)
C3 C4 N2 Ti 18.6(2)
C6 C5 N2 C4 -77.3(3)
C6 C5 N2 Ti 55.4(2)
C4 C3 O C2 -77.5(2)
C4 C3 O Ti 48.4(2)
C1 C2 O C3 135.4(2)
C1 C2 O Ti 10.8(2)
C10 N3 Ti N1 134.3(2)
C11 N3 Ti N1 -56.82(19)
C10 N3 Ti N2 48.7(2)
C11 N3 Ti N2 -142.43(18)
C10 N3 Ti O 70.9(5)
C11 N3 Ti O -120.2(4)
C10 N3 Ti Cl2 -128.7(2)
C11 N3 Ti Cl2 40.22(18)
C10 N3 Ti Cl1 -36.1(2)
C11 N3 Ti Cl1 132.82(17)
C7 N1 Ti N3 -37.20(19)
C1 N1 Ti N3 160.20(17)
C7 N1 Ti N2 56.73(18)
C1 N1 Ti N2 -105.87(17)
C7 N1 Ti O 133.30(18)
C1 N1 Ti O -29.31(16)
C7 N1 Ti Cl2 -137.70(17)
C1 N1 Ti Cl2 59.70(17)
C7 N1 Ti Cl1 106.7(2)
C1 N1 Ti Cl1 -55.9(3)
C4 N2 Ti N3 -178.77(16)
C5 N2 Ti N3 48.92(17)
C4 N2 Ti N1 84.09(16)
C5 N2 Ti N1 -48.22(16)
C4 N2 Ti O 5.28(15)
C5 N2 Ti O -127.03(17)
C4 N2 Ti Cl2 -9.4(3)
C5 N2 Ti Cl2 -141.7(2)
C4 N2 Ti Cl1 -83.35(15)
C5 N2 Ti Cl1 144.34(16)
C3 O Ti N3 -52.3(5)
C2 O Ti N3 74.3(4)
C3 O Ti N1 -117.25(16)
C2 O Ti N1 9.31(15)
C3 O Ti N2 -29.36(15)
C2 O Ti N2 97.20(16)
C3 O Ti Cl2 147.04(14)
C2 O Ti Cl2 -86.40(15)
C3 O Ti Cl1 55.47(14)
C2 O Ti Cl1 -177.97(15)
